data_7121315
loop_
_publ_author_name
'Jiang, He'
'Jia, Linlin'
'Li, Yuanyuan'
'Liu, Sirui'
'Chen, Runfeng'
'Jin, Lu'
'Jin, Jibiao'
'Zheng, Chao'
'Fan, Quli'
'Huang, Wei'

_publ_section_title
;
 Selenide-containing organic resonance molecules as turn-on fluorescent
 probes for the selective detection of hypochlorous acid.
;
_journal_issue 23
_journal_name_full 'Chemical communications (Cambridge, England)'
_journal_page_first 2926
_journal_page_last 2929
_journal_paper_doi 10.1039/c8cc01267a
_journal_volume 54
_journal_year 2018
_chemical_formula_sum 'C24 H18 N P Se'
_chemical_formula_weight 430.32
_space_group_IT_number 2
_space_group_name_Hall '-P 1'
_space_group_name_H-M_alt 'P -1'
_symmetry_cell_setting triclinic
_symmetry_space_group_name_Hall '-P 1'
_symmetry_space_group_name_H-M 'P -1'
_atom_sites_solution_hydrogens geom
_atom_sites_solution_primary direct
_atom_sites_solution_secondary difmap
_audit_creation_method SHELXL-97
_audit_update_record
;
2017-12-27 deposited with the CCDC.
2018-02-22 downloaded from the CCDC.
;
_cell_angle_alpha 95.848(7)
_cell_angle_beta 101.924(7)
_cell_angle_gamma 111.026(6)
_cell_formula_units_Z 2
_cell_length_a 9.689(3)
_cell_length_b 9.904(3)
_cell_length_c 11.312(4)
_cell_measurement_reflns_used 4679
_cell_measurement_temperature 293(2)
_cell_measurement_theta_max 0.823
_cell_measurement_theta_min 0.794
_cell_volume 972.8(5)
_computing_structure_refinement 'SHELXL-97 (Sheldrick, 1997)'
_computing_structure_solution 'SHELXS-97 (Sheldrick, 1990)'
_diffrn_ambient_temperature 293(2)
_diffrn_measured_fraction_theta_full 0.968
_diffrn_measured_fraction_theta_max 0.968
_diffrn_measurement_device_type 'Bruker SMART APEX CCD'
_diffrn_radiation_monochromator graphite
_diffrn_radiation_source 'fine-focus sealed tube'
_diffrn_radiation_type MoK\a
_diffrn_radiation_wavelength 0.71073
_diffrn_reflns_av_R_equivalents 0.0194
_diffrn_reflns_av_sigmaI/netI 0.0332
_diffrn_reflns_limit_h_max 12
_diffrn_reflns_limit_h_min -12
_diffrn_reflns_limit_k_max 13
_diffrn_reflns_limit_k_min -12
_diffrn_reflns_limit_l_max 15
_diffrn_reflns_limit_l_min -10
_diffrn_reflns_number 8102
_diffrn_reflns_theta_full 28.33
_diffrn_reflns_theta_max 28.33
_diffrn_reflns_theta_min 3.19
_exptl_absorpt_coefficient_mu 2.020
_exptl_absorpt_correction_T_max 0.8235
_exptl_absorpt_correction_T_min 0.7936
_exptl_crystal_density_diffrn 1.469
_exptl_crystal_density_method 'not measured'
_exptl_crystal_description block
_exptl_crystal_F_000 436
_exptl_crystal_size_max 0.12
_exptl_crystal_size_mid 0.11
_exptl_crystal_size_min 0.10
_refine_diff_density_max 0.373
_refine_diff_density_min -0.495
_refine_diff_density_rms 0.054
_refine_ls_extinction_method none
_refine_ls_goodness_of_fit_ref 1.061
_refine_ls_hydrogen_treatment mixed
_refine_ls_matrix_type full
_refine_ls_number_parameters 244
_refine_ls_number_reflns 4679
_refine_ls_number_restraints 0
_refine_ls_restrained_S_all 1.061
_refine_ls_R_factor_all 0.0407
_refine_ls_R_factor_gt 0.0333
_refine_ls_shift/su_max 0.001
_refine_ls_shift/su_mean 0.000
_refine_ls_structure_factor_coef Fsqd
_refine_ls_weighting_details 'calc w=1/[\s^2^(Fo^2^)+(0.0299P)^2^+0.6153P] where P=(Fo^2^+2Fc^2^)/3'
_refine_ls_weighting_scheme calc
_refine_ls_wR_factor_gt 0.0809
_refine_ls_wR_factor_ref 0.0851
_reflns_number_gt 4046
_reflns_number_total 4679
_reflns_threshold_expression >2sigma(I)
_cod_data_source_file c8cc01267a2.cif
_cod_data_source_block 1
_cod_depositor_comments 'Adding full bibliography for 7121315--7121317.cif.'
_cod_database_code 7121315

loop_
_symmetry_equiv_pos_as_xyz
'x, y, z'
'-x, -y, -z'

loop_
_atom_site_label
_atom_site_type_symbol
_atom_site_fract_x
_atom_site_fract_y
_atom_site_fract_z
_atom_site_U_iso_or_equiv
_atom_site_adp_type
_atom_site_occupancy
_atom_site_symmetry_multiplicity
_atom_site_calc_flag
_atom_site_refinement_flags
C1 C 0.7545(2) 0.3830(2) 0.17068(17) 0.0309(4) Uani 1 1 d .
C2 C 0.8974(2) 0.4481(2) 0.1488(2) 0.0387(4) Uani 1 1 d .
H2 H 0.9465 0.5501 0.1607 0.046 Uiso 1 1 calc R
C3 C 0.9643(3) 0.3561(3) 0.1087(2) 0.0459(5) Uani 1 1 d .
H3 H 1.0597 0.3974 0.0929 0.055 Uiso 1 1 calc R
C4 C 0.8926(3) 0.2040(3) 0.0914(2) 0.0496(6) Uani 1 1 d .
H4 H 0.9403 0.1449 0.0643 0.060 Uiso 1 1 calc R
C5 C 0.7517(3) 0.1398(3) 0.1138(2) 0.0460(5) Uani 1 1 d .
H5 H 0.7040 0.0378 0.1025 0.055 Uiso 1 1 calc R
C6 C 0.6811(2) 0.2299(2) 0.15397(18) 0.0338(4) Uani 1 1 d .
C7 C 0.5385(2) 0.1991(2) 0.18664(18) 0.0352(4) Uani 1 1 d .
C8 C 0.4220(3) 0.0670(3) 0.1863(2) 0.0516(6) Uani 1 1 d .
H8 H 0.4303 -0.0221 0.1635 0.062 Uiso 1 1 calc R
C9 C 0.2951(3) 0.0687(3) 0.2197(3) 0.0570(7) Uani 1 1 d .
H9 H 0.2161 -0.0195 0.2188 0.068 Uiso 1 1 calc R
C10 C 0.2834(3) 0.2020(3) 0.2551(2) 0.0476(5) Uani 1 1 d .
H10 H 0.1962 0.2013 0.2777 0.057 Uiso 1 1 calc R
C11 C 0.3984(2) 0.3357(2) 0.2576(2) 0.0385(4) Uani 1 1 d .
H11 H 0.3900 0.4243 0.2824 0.046 Uiso 1 1 calc R
C12 C 0.5265(2) 0.3337(2) 0.22184(16) 0.0300(4) Uani 1 1 d .
C13 C 0.4333(2) 0.6673(2) 0.1806(2) 0.0374(4) Uani 1 1 d .
H13 H 0.4330 0.6509 0.0981 0.045 Uiso 1 1 calc R
C14 C 0.3116(3) 0.6876(3) 0.2133(3) 0.0482(6) Uani 1 1 d .
H14 H 0.2290 0.6844 0.1524 0.058 Uiso 1 1 calc R
C15 C 0.3112(3) 0.7125(3) 0.3349(3) 0.0580(7) Uani 1 1 d .
H15 H 0.2273 0.7233 0.3558 0.070 Uiso 1 1 calc R
C16 C 0.4350(3) 0.7215(3) 0.4261(3) 0.0583(7) Uani 1 1 d .
H16 H 0.4361 0.7418 0.5084 0.070 Uiso 1 1 calc R
C17 C 0.5573(3) 0.7002(3) 0.3948(2) 0.0429(5) Uani 1 1 d .
H17 H 0.6402 0.7053 0.4563 0.051 Uiso 1 1 calc R
C18 C 0.5568(2) 0.6714(2) 0.27193(18) 0.0307(4) Uani 1 1 d .
C19 C 0.8918(3) 0.6384(3) 0.4522(2) 0.0456(5) Uani 1 1 d .
H19 H 0.8191 0.5453 0.4491 0.055 Uiso 1 1 calc R
C20 C 1.0190(3) 0.7054(4) 0.5542(2) 0.0601(7) Uani 1 1 d .
H20 H 1.0305 0.6574 0.6198 0.072 Uiso 1 1 calc R
C21 C 1.1268(3) 0.8424(3) 0.5573(2) 0.0590(7) Uani 1 1 d .
H21 H 1.2114 0.8864 0.6251 0.071 Uiso 1 1 calc R
C22 C 1.1111(3) 0.9137(3) 0.4626(2) 0.0539(6) Uani 1 1 d .
H22 H 1.1853 1.0060 0.4657 0.065 Uiso 1 1 calc R
C23 C 0.9854(2) 0.8503(2) 0.3610(2) 0.0389(4) Uani 1 1 d .
H23 H 0.9750 0.9004 0.2967 0.047 Uiso 1 1 calc R
C24 C 0.8752(2) 0.7123(2) 0.35553(17) 0.0308(4) Uani 1 1 d .
N1 N 0.66108(18) 0.44984(17) 0.21244(16) 0.0315(3) Uani 1 1 d .
P1 P 0.70870(5) 0.63536(5) 0.22424(4) 0.02645(11) Uani 1 1 d .
Se1 Se 0.74568(3) 0.71441(3) 0.064571(19) 0.04301(9) Uani 1 1 d .

loop_
_atom_site_aniso_label
_atom_site_aniso_U_11
_atom_site_aniso_U_22
_atom_site_aniso_U_33
_atom_site_aniso_U_23
_atom_site_aniso_U_13
_atom_site_aniso_U_12
C1 0.0348(10) 0.0319(9) 0.0276(9) 0.0047(7) 0.0072(7) 0.0157(8)
C2 0.0372(11) 0.0395(10) 0.0423(11) 0.0079(9) 0.0143(9) 0.0163(9)
C3 0.0452(12) 0.0558(13) 0.0454(12) 0.0087(10) 0.0177(10) 0.0267(11)
C4 0.0612(15) 0.0548(14) 0.0465(13) 0.0048(11) 0.0173(11) 0.0378(12)
C5 0.0611(14) 0.0358(10) 0.0427(12) 0.0025(9) 0.0118(10) 0.0232(10)
C6 0.0410(11) 0.0326(9) 0.0279(9) 0.0046(7) 0.0069(8) 0.0159(8)
C7 0.0417(11) 0.0308(9) 0.0286(9) 0.0050(7) 0.0063(8) 0.0107(8)
C8 0.0617(15) 0.0319(10) 0.0547(14) 0.0073(10) 0.0213(12) 0.0078(10)
C9 0.0553(15) 0.0400(12) 0.0625(16) 0.0124(11) 0.0229(12) -0.0015(11)
C10 0.0392(12) 0.0538(13) 0.0455(12) 0.0150(10) 0.0159(10) 0.0092(10)
C11 0.0378(11) 0.0404(11) 0.0401(11) 0.0134(9) 0.0152(9) 0.0144(9)
C12 0.0328(9) 0.0297(9) 0.0241(8) 0.0072(7) 0.0046(7) 0.0094(7)
C13 0.0369(10) 0.0360(10) 0.0391(11) 0.0081(8) 0.0052(8) 0.0161(8)
C14 0.0363(11) 0.0465(12) 0.0657(16) 0.0143(11) 0.0086(10) 0.0221(10)
C15 0.0440(13) 0.0624(16) 0.0761(18) 0.0044(14) 0.0223(13) 0.0294(12)
C16 0.0559(15) 0.0764(18) 0.0475(14) -0.0037(13) 0.0206(12) 0.0318(14)
C17 0.0409(11) 0.0537(13) 0.0342(10) 0.0007(9) 0.0089(9) 0.0211(10)
C18 0.0317(9) 0.0283(8) 0.0322(9) 0.0037(7) 0.0069(7) 0.0132(7)
C19 0.0479(13) 0.0514(13) 0.0367(11) 0.0137(10) 0.0037(9) 0.0212(10)
C20 0.0673(17) 0.085(2) 0.0342(12) 0.0146(12) 0.0015(11) 0.0432(16)
C21 0.0445(13) 0.0802(19) 0.0412(13) -0.0099(13) -0.0037(10) 0.0255(13)
C22 0.0384(12) 0.0551(14) 0.0537(15) -0.0096(12) 0.0045(10) 0.0111(10)
C23 0.0348(10) 0.0388(10) 0.0397(11) 0.0033(9) 0.0095(8) 0.0119(8)
C24 0.0304(9) 0.0366(9) 0.0271(9) 0.0037(7) 0.0068(7) 0.0162(8)
N1 0.0312(8) 0.0274(7) 0.0375(8) 0.0066(6) 0.0125(7) 0.0113(6)
P1 0.0302(2) 0.0276(2) 0.0229(2) 0.00571(17) 0.00707(17) 0.01254(18)
Se1 0.05829(16) 0.04977(14) 0.03052(12) 0.01770(9) 0.01807(9) 0.02590(11)

loop_
_atom_type_symbol
_atom_type_description
_atom_type_scat_dispersion_real
_atom_type_scat_dispersion_imag
_atom_type_scat_source
C C 0.0033 0.0016 'International Tables Vol C Tables 4.2.6.8 and 6.1.1.4'
N N 0.0061 0.0033 'International Tables Vol C Tables 4.2.6.8 and 6.1.1.4'
P P 0.1023 0.0942 'International Tables Vol C Tables 4.2.6.8 and 6.1.1.4'
Se Se -0.0929 2.2259 'International Tables Vol C Tables 4.2.6.8 and 6.1.1.4'
H H 0.0000 0.0000 'International Tables Vol C Tables 4.2.6.8 and 6.1.1.4'

loop_
_geom_angle_atom_site_label_1
_geom_angle_atom_site_label_2
_geom_angle_atom_site_label_3
_geom_angle
C2 C1 C6 121.23(18)
C2 C1 N1 129.59(18)
C6 C1 N1 109.18(17)
C3 C2 C1 117.7(2)
C3 C2 H2 121.1
C1 C2 H2 121.1
C2 C3 C4 121.7(2)
C2 C3 H3 119.2
C4 C3 H3 119.2
C5 C4 C3 120.5(2)
C5 C4 H4 119.7
C3 C4 H4 119.7
C4 C5 C6 119.1(2)
C4 C5 H5 120.4
C6 C5 H5 120.4
C1 C6 C5 119.7(2)
C1 C6 C7 107.32(17)
C5 C6 C7 132.9(2)
C8 C7 C12 120.3(2)
C8 C7 C6 131.4(2)
C12 C7 C6 108.23(17)
C9 C8 C7 119.5(2)
C9 C8 H8 120.2
C7 C8 H8 120.2
C8 C9 C10 120.2(2)
C8 C9 H9 119.9
C10 C9 H9 119.9
C11 C10 C9 121.6(2)
C11 C10 H10 119.2
C9 C10 H10 119.2
C10 C11 C12 118.0(2)
C10 C11 H11 121.0
C12 C11 H11 121.0
C11 C12 C7 120.24(18)
C11 C12 N1 131.67(18)
C7 C12 N1 108.09(17)
C14 C13 C18 119.7(2)
C14 C13 H13 120.2
C18 C13 H13 120.2
C15 C14 C13 120.6(2)
C15 C14 H14 119.7
C13 C14 H14 119.7
C14 C15 C16 120.2(2)
C14 C15 H15 119.9
C16 C15 H15 119.9
C17 C16 C15 119.9(2)
C17 C16 H16 120.0
C15 C16 H16 120.0
C16 C17 C18 120.2(2)
C16 C17 H17 119.9
C18 C17 H17 119.9
C17 C18 C13 119.35(19)
C17 C18 P1 122.64(15)
C13 C18 P1 118.00(16)
C24 C19 C20 119.4(2)
C24 C19 H19 120.3
C20 C19 H19 120.3
C21 C20 C19 119.9(2)
C21 C20 H20 120.0
C19 C20 H20 120.0
C22 C21 C20 120.6(2)
C22 C21 H21 119.7
C20 C21 H21 119.7
C21 C22 C23 120.6(3)
C21 C22 H22 119.7
C23 C22 H22 119.7
C24 C23 C22 120.0(2)
C24 C23 H23 120.0
C22 C23 H23 120.0
C23 C24 C19 119.54(19)
C23 C24 P1 118.89(16)
C19 C24 P1 121.53(16)
C1 N1 C12 107.18(15)
C1 N1 P1 120.42(13)
C12 N1 P1 131.86(13)
N1 P1 C18 105.89(8)
N1 P1 C24 102.66(9)
C18 P1 C24 106.50(9)
N1 P1 Se1 114.62(6)
C18 P1 Se1 112.18(7)
C24 P1 Se1 114.10(7)

loop_
_geom_bond_atom_site_label_1
_geom_bond_atom_site_label_2
_geom_bond_distance
C1 C2 1.389(3)
C1 C6 1.397(3)
C1 N1 1.422(2)
C2 C3 1.385(3)
C2 H2 0.9300
C3 C4 1.388(4)
C3 H3 0.9300
C4 C5 1.373(4)
C4 H4 0.9300
C5 C6 1.399(3)
C5 H5 0.9300
C6 C7 1.439(3)
C7 C8 1.387(3)
C7 C12 1.404(3)
C8 C9 1.364(4)
C8 H8 0.9300
C9 C10 1.391(4)
C9 H9 0.9300
C10 C11 1.384(3)
C10 H10 0.9300
C11 C12 1.389(3)
C11 H11 0.9300
C12 N1 1.428(2)
C13 C14 1.379(3)
C13 C18 1.395(3)
C13 H13 0.9300
C14 C15 1.373(4)
C14 H14 0.9300
C15 C16 1.380(4)
C15 H15 0.9300
C16 C17 1.382(3)
C16 H16 0.9300
C17 C18 1.389(3)
C17 H17 0.9300
C18 P1 1.803(2)
C19 C24 1.390(3)
C19 C20 1.400(3)
C19 H19 0.9300
C20 C21 1.375(4)
C20 H20 0.9300
C21 C22 1.355(4)
C21 H21 0.9300
C22 C23 1.387(3)
C22 H22 0.9300
C23 C24 1.386(3)
C23 H23 0.9300
C24 P1 1.812(2)
N1 P1 1.7096(17)
P1 Se1 2.0876(8)
